data_1100268
loop_
_publ_author_name
'Kotov, V. V.'
'Avtomonov, E. V.'
'Sundermeyer, J.'
'Harms, K.'
'Lemenovskii, D. A.'

_publ_section_title
;
 Alkyl(amino)- and Alkyl(chloro)phosphanyl-Substituted Cyclopentadienyl
 Complexes of Titanium and Zirconium
;
_journal_coden_ASTM EJICFO
_journal_issue 3
_journal_name_full 'European Journal of Inorganic Chemistry'
_journal_page_first 678
_journal_page_last 691
_journal_paper_doi 10.1002/1099-0682(200203)2002:3<678::AID-EJIC678>3.0.CO;2-3
_journal_volume 2002
_journal_year 2002
_chemical_formula_moiety 'C17 H31 Cl3 N1 P1 Ti1'
_chemical_formula_sum 'C17 H31 Cl3 N P Ti'
_chemical_name_systematic
(\h^5^-1-(t-Butyl(N,N-diethylamino)phosphanyl)-2,3,4,5-tetramethyl-cyclopentadienyl)-trichloro-titanium
_space_group_IT_number 14
_symmetry_cell_setting monoclinic
_symmetry_space_group_name_Hall '-P 2ybc'
_symmetry_space_group_name_H-M 'P 1 21/c 1'
_cell_angle_alpha 90
_cell_angle_beta 91.387(11)
_cell_angle_gamma 90
_cell_formula_units_Z 4
_cell_length_a 9.3510(15)
_cell_length_b 15.6371(19)
_cell_length_c 14.7317(13)
_cell_volume 2153.475
_diffrn_ambient_temperature 203
_exptl_crystal_colour 'dark red.'
_exptl_crystal_density_diffrn 1.341
_exptl_crystal_description prism
_refine_ls_R_factor_gt 5.5
_refine_ls_wR_factor_gt 5.5
_cod_original_sg_symbol_H-M 'P 21/c'
_cod_original_formula_sum 'C17 H31 Cl3 N1 P1 Ti1'
_cod_database_code 1100268

loop_
_symmetry_equiv_pos_site_id
_symmetry_equiv_pos_as_xyz
1 x,y,z
2 x,1/2-y,1/2+z
3 -x,-y,-z
4 -x,-1/2+y,-1/2-z

loop_
_atom_site_label
_atom_site_type_symbol
_atom_site_fract_x
_atom_site_fract_y
_atom_site_fract_z
Ti1 Ti 0.96364(11) 0.22990(7) 0.27955(7)
Cl1 Cl 1.0786(2) 0.31011(13) 0.38354(12)
Cl2 Cl 0.75189(19) 0.29577(12) 0.26750(12)
Cl3 Cl 0.9032(2) 0.11168(10) 0.35435(11)
P1 P 1.24230(16) 0.07152(9) 0.24328(9)
N1 N 1.3287(5) 0.1030(3) 0.3398(3)
C1 C 1.1408(6) 0.1644(3) 0.1957(3)
C2 C 1.1627(6) 0.2543(3) 0.1885(3)
C3 C 1.0436(6) 0.2898(4) 0.1421(3)
C4 C 0.9474(6) 0.2232(4) 0.1183(4)
C5 C 1.0055(6) 0.1459(4) 0.1515(4)
C6 C 1.2929(6) 0.3048(4) 0.2169(4)
H1 H 1.34860 0.31780 0.16400
H2 H 1.35070 0.27150 0.25960
H3 H 1.26360 0.35760 0.24560
C7 C 1.0232(7) 0.3827(4) 0.1193(4)
H4 H 0.92760 0.39150 0.09400
H5 H 1.09310 0.39990 0.07520
H6 H 1.03580 0.41680 0.17390
H7? H 1.11010 0.41400 0.13480
H8? H 0.94460 0.40560 0.15350
H9? H 1.00190 0.38870 0.05480
C8 C 0.8132(6) 0.2322(4) 0.0609(4)
H10 H 0.83680 0.22960 -0.00280
H11 H 0.76830 0.28670 0.07360
H12 H 0.74780 0.18610 0.07480
C9 C 0.9350(7) 0.0596(4) 0.1373(4)
H13 H 0.95010 0.04030 0.07570
H14 H 0.83320 0.06450 0.14740
H15 H 0.97650 0.01860 0.17980
C10 C 1.3745(6) 0.0532(4) 0.1496(4)
C11 C 1.4867(7) -0.0095(4) 0.1857(4)
H16 H 1.54860 -0.02620 0.13700
H17 H 1.43960 -0.05970 0.20960
H18 H 1.54330 0.01760 0.23370
C12 C 1.2836(7) 0.0087(4) 0.0747(4)
H19 H 1.34460 -0.00840 0.02560
H20 H 1.21090 0.04790 0.05170
H21 H 1.23800 -0.04150 0.09970
C13 C 1.4432(7) 0.1312(4) 0.1077(4)
H22 H 1.50150 0.11350 0.05750
H23 H 1.50280 0.15980 0.15310
H24 H 1.36920 0.17000 0.08580
C14 C 1.4679(6) 0.1472(4) 0.3503(4)
H25 H 1.49140 0.17400 0.29240
H26 H 1.54230 0.10480 0.36470
C15 C 1.4689(7) 0.2151(5) 0.4240(4)
H27 H 1.55910 0.24570 0.42380
H28 H 1.45730 0.18810 0.48260
H29 H 1.39090 0.25490 0.41260
C16 C 1.2905(7) 0.0515(4) 0.4186(4)
H30 H 1.18660 0.04330 0.41750
H31 H 1.31600 0.08350 0.47390
C17 C 1.3621(8) -0.0359(4) 0.4238(5)
H32 H 1.33700 -0.06400 0.47990
H33 H 1.46510 -0.02890 0.42210
H34 H 1.32990 -0.07050 0.37260

loop_
_atom_type_symbol
_atom_type_radius_bond
C 0.68
H 0.23
Cl 0.99
N 0.68
P 1.05
Ti 1.47
